data_4346220
loop_
_publ_author_name
'Liu, Bo'
'Wu, Wei-Ping'
'Hou, Lei'
'Li, Zhi-Sen'
'Wang, Yao-Yu'

_publ_section_title
;
 Two nanocage-based metal-organic frameworks with mixed-cluster SBUs and
 CO2 sorption selectivity.
;
_journal_issue 18
_journal_name_full 'Inorganic chemistry'
_journal_page_first 8937
_journal_page_last 8942
_journal_paper_doi 10.1021/acs.inorgchem.5b00987
_journal_volume 54
_journal_year 2015
_chemical_formula_sum 'C142 H91 Cl3 Mn13 N10 O62.5'
_chemical_formula_weight 3757.82
_space_group_IT_number 87
_space_group_name_Hall '-I 4'
_space_group_name_H-M_alt 'I 4/m'
_symmetry_cell_setting tetragonal
_symmetry_space_group_name_H-M 'I 4/m'
_atom_sites_solution_hydrogens geom
_atom_sites_solution_primary direct
_atom_sites_solution_secondary difmap
_audit_creation_method SHELXL-97
_cell_angle_alpha 90.00
_cell_angle_beta 90.00
_cell_angle_gamma 90.00
_cell_formula_units_Z 4
_cell_length_a 26.318(8)
_cell_length_b 26.318(8)
_cell_length_c 30.474(9)
_cell_measurement_temperature 296(2)
_cell_volume 21107(11)
_computing_structure_refinement 'SHELXL-97 (Sheldrick, 1997)'
_computing_structure_solution 'SHELXS-97 (Sheldrick, 1990)'
_diffrn_ambient_temperature 296(2)
_diffrn_measured_fraction_theta_full 0.997
_diffrn_measured_fraction_theta_max 0.997
_diffrn_measurement_device_type 'CCD area detector'
_diffrn_radiation_monochromator graphite
_diffrn_radiation_source 'fine-focus sealed tube'
_diffrn_radiation_type MoK\a
_diffrn_radiation_wavelength 0.71073
_diffrn_reflns_av_R_equivalents 0.0332
_diffrn_reflns_av_sigmaI/netI 0.0256
_diffrn_reflns_limit_h_max 27
_diffrn_reflns_limit_h_min -32
_diffrn_reflns_limit_k_max 25
_diffrn_reflns_limit_k_min -32
_diffrn_reflns_limit_l_max 37
_diffrn_reflns_limit_l_min -30
_diffrn_reflns_number 56622
_diffrn_reflns_theta_full 26.00
_diffrn_reflns_theta_max 26.00
_diffrn_reflns_theta_min 1.02
_exptl_absorpt_coefficient_mu 0.857
_exptl_absorpt_correction_T_max 0.8822
_exptl_absorpt_correction_T_min 0.8680
_exptl_absorpt_correction_type multi-scan
_exptl_absorpt_process_details sadabs
_exptl_crystal_colour colorless
_exptl_crystal_density_diffrn 1.183
_exptl_crystal_density_method 'not measured'
_exptl_crystal_description block
_exptl_crystal_F_000 7556
_exptl_crystal_size_max 0.17
_exptl_crystal_size_mid 0.16
_exptl_crystal_size_min 0.15
_platon_squeeze_details
;
;
_refine_diff_density_max 2.492
_refine_diff_density_min -1.773
_refine_diff_density_rms 0.121
_refine_ls_extinction_method none
_refine_ls_goodness_of_fit_ref 1.137
_refine_ls_hydrogen_treatment constr
_refine_ls_matrix_type full
_refine_ls_number_parameters 537
_refine_ls_number_reflns 10570
_refine_ls_number_restraints 6
_refine_ls_restrained_S_all 1.142
_refine_ls_R_factor_all 0.0783
_refine_ls_R_factor_gt 0.0687
_refine_ls_shift/su_max 0.001
_refine_ls_shift/su_mean 0.000
_refine_ls_structure_factor_coef Fsqd
_refine_ls_weighting_details 'calc w=1/[\s^2^(Fo^2^)+(0.1392P)^2^+38.5228P] where P=(Fo^2^+2Fc^2^)/3'
_refine_ls_weighting_scheme calc
_refine_ls_wR_factor_gt 0.2077
_refine_ls_wR_factor_ref 0.2177
_reflns_number_gt 8487
_reflns_number_total 10570
_reflns_threshold_expression >2sigma(I)
_cod_data_source_file ic5b00987_si_003.cif
_cod_data_source_block 2
_cod_original_sg_symbol_H-M I4/m
_cod_original_formula_sum 'C142 H91 Cl3 Mn13 N10 O62.50'
_cod_database_code 4346220

loop_
_symmetry_equiv_pos_as_xyz
'x, y, z'
'-x, -y, z'
'-y, x, z'
'y, -x, z'
'x+1/2, y+1/2, z+1/2'
'-x+1/2, -y+1/2, z+1/2'
'-y+1/2, x+1/2, z+1/2'
'y+1/2, -x+1/2, z+1/2'
'-x, -y, -z'
'x, y, -z'
'y, -x, -z'
'-y, x, -z'
'-x+1/2, -y+1/2, -z+1/2'
'x+1/2, y+1/2, -z+1/2'
'y+1/2, -x+1/2, -z+1/2'
'-y+1/2, x+1/2, -z+1/2'

loop_
_atom_site_label
_atom_site_type_symbol
_atom_site_fract_x
_atom_site_fract_y
_atom_site_fract_z
_atom_site_U_iso_or_equiv
_atom_site_adp_type
_atom_site_occupancy
_atom_site_symmetry_multiplicity
_atom_site_calc_flag
_atom_site_refinement_flags
Mn1 Mn 1.19484(3) 0.49223(3) 1.0000 0.0383(2) Uani 1 2 d S
Mn2 Mn 1.07394(3) 0.50074(4) 1.0000 0.0403(2) Uani 1 2 d S
Mn3 Mn 0.656054(19) 0.332716(19) 0.797627(17) 0.02316(16) Uani 1 1 d .
Mn4 Mn 0.7500 0.2500 0.7500 0.02064(19) Uani 1 2 d S
Mn5 Mn 0.5000 0.5000 0.66685(4) 0.0275(3) Uani 1 4 d S
Mn6 Mn 0.5000 0.5000 0.56274(4) 0.0274(3) Uani 1 4 d S
Mn7 Mn 0.5000 0.5000 0.83448(4) 0.0280(3) Uani 1 4 d S
N1 N 0.98706(13) 0.35678(16) 0.82852(13) 0.0465(9) Uani 1 1 d .
N2 N 0.6212(2) 0.28770(18) 0.5000 0.0381(11) Uani 1 2 d S
N3 N 0.6852(2) 0.46130(18) 0.71162(16) 0.0658(12) Uani 1 1 d .
Cl2 Cl 0.5000 0.5000 0.74614(7) 0.0557(6) Uani 1 4 d S
Cl1 Cl 1.28456(11) 0.48208(18) 1.0000 0.1481(16) Uani 1 2 d S
O1 O 1.16634(17) 0.44253(16) 0.95034(12) 0.0715(11) Uani 1 1 d .
O2 O 1.08269(17) 0.44262(18) 0.95064(15) 0.0829(13) Uani 1 1 d .
O3 O 1.26189(10) 0.36249(12) 0.82861(9) 0.0408(7) Uani 1 1 d .
O4 O 1.21793(11) 0.31328(11) 0.78279(11) 0.0434(7) Uani 1 1 d .
O5 O 0.90045(15) 0.44677(15) 0.95004(12) 0.0638(10) Uani 1 1 d .
O6 O 0.81604(14) 0.44964(14) 0.95154(11) 0.0590(9) Uani 1 1 d .
O7 O 0.74548(10) 0.32324(10) 0.78720(9) 0.0348(6) Uani 1 1 d .
O8 O 0.71293(10) 0.35373(13) 0.84807(10) 0.0453(7) Uani 1 1 d .
O9 O 0.70229(12) 0.27530(12) 0.69757(9) 0.0436(7) Uani 1 1 d .
O10 O 0.63752(11) 0.31163(12) 0.73327(8) 0.0419(7) Uani 1 1 d .
O11 O 0.54785(12) 0.43965(11) 0.64808(11) 0.0490(8) Uani 1 1 d .
O12 O 0.53170(12) 0.42735(11) 0.57732(11) 0.0477(8) Uani 1 1 d .
O13 O 0.58783(10) 0.36476(10) 0.82305(10) 0.0394(7) Uani 1 1 d .
O14 O 0.52935(10) 0.42313(10) 0.83603(11) 0.0408(7) Uani 1 1 d .
O15 O 0.67292(13) 0.41038(12) 0.77002(12) 0.0532(8) Uani 1 1 d .
O1W O 1.0000 0.5000 1.0000 0.122(4) Uani 1 4 d SU
O2W O 0.5000 0.5000 0.9075(2) 0.0646(19) Uani 1 4 d S
H2W H 0.4819 0.4755 0.9168 0.097 Uiso 0.50 1 d PR
O3W O 0.5000 0.5000 0.5000 0.101(5) Uani 1 8 d S
C1 C 1.1248(2) 0.43046(19) 0.93465(17) 0.0546(12) Uani 1 1 d .
C2 C 1.12465(17) 0.40117(18) 0.89180(15) 0.0454(10) Uani 1 1 d .
C3 C 1.17048(15) 0.38770(17) 0.87325(14) 0.0392(9) Uani 1 1 d .
H3 H 1.2008 0.3970 0.8867 0.047 Uiso 1 1 calc R
C4 C 1.17129(14) 0.36008(16) 0.83412(13) 0.0360(9) Uani 1 1 d .
C5 C 1.12597(15) 0.34641(17) 0.81378(14) 0.0399(9) Uani 1 1 d .
H5 H 1.1270 0.3270 0.7883 0.048 Uiso 1 1 calc R
C6 C 1.07922(16) 0.36105(19) 0.83074(16) 0.0479(11) Uani 1 1 d .
C7 C 1.07903(17) 0.3879(2) 0.87072(16) 0.0505(11) Uani 1 1 d .
H7 H 1.0482 0.3970 0.8834 0.061 Uiso 1 1 calc R
C8 C 1.22125(14) 0.34440(14) 0.81411(13) 0.0313(8) Uani 1 1 d .
C9 C 1.03051(18) 0.3465(2) 0.80806(17) 0.0587(13) Uani 1 1 d .
C10 C 1.0307(2) 0.3249(4) 0.7662(2) 0.108(3) Uani 1 1 d .
H10 H 1.0610 0.3207 0.7509 0.130 Uiso 1 1 calc R
C11 C 0.9856(3) 0.3099(5) 0.7478(2) 0.131(4) Uani 1 1 d .
H11 H 0.9854 0.2929 0.7210 0.158 Uiso 1 1 calc R
C12 C 0.9405(2) 0.3202(4) 0.7693(2) 0.105(3) Uani 1 1 d .
H12 H 0.9095 0.3111 0.7568 0.126 Uiso 1 1 calc R
C13 C 0.94216(16) 0.3442(2) 0.80958(17) 0.0543(13) Uani 1 1 d .
C14 C 0.89446(15) 0.35820(17) 0.83410(14) 0.0401(9) Uani 1 1 d .
C15 C 0.84701(14) 0.34388(16) 0.81861(14) 0.0360(8) Uani 1 1 d .
H15 H 0.8446 0.3246 0.7931 0.043 Uiso 1 1 calc R
C16 C 0.80274(14) 0.35807(14) 0.84095(13) 0.0313(8) Uani 1 1 d .
C17 C 0.80693(15) 0.38728(15) 0.87879(13) 0.0341(8) Uani 1 1 d .
H17 H 0.7777 0.3968 0.8938 0.041 Uiso 1 1 calc R
C18 C 0.85419(15) 0.40244(15) 0.89456(13) 0.0351(8) Uani 1 1 d .
C19 C 0.89766(15) 0.38779(17) 0.87251(15) 0.0423(10) Uani 1 1 d .
H19 H 0.9293 0.3975 0.8831 0.051 Uiso 1 1 calc R
C20 C 0.85741(19) 0.43501(16) 0.93547(15) 0.0454(10) Uani 1 1 d .
C21 C 0.75091(14) 0.34339(14) 0.82433(13) 0.0310(8) Uani 1 1 d .
C22 C 0.66019(15) 0.29716(14) 0.69896(12) 0.0315(8) Uani 1 1 d .
C23 C 0.63462(15) 0.30946(14) 0.65613(12) 0.0315(8) Uani 1 1 d .
C24 C 0.64264(16) 0.27996(15) 0.61851(12) 0.0372(9) Uani 1 1 d .
H24 H 0.6634 0.2514 0.6199 0.045 Uiso 1 1 calc R
C25 C 0.61952(16) 0.29326(15) 0.57888(12) 0.0357(9) Uani 1 1 d .
C26 C 0.59007(16) 0.33718(15) 0.57682(12) 0.0370(9) Uani 1 1 d .
H26 H 0.5752 0.3467 0.5504 0.044 Uiso 1 1 calc R
C27 C 0.58267(15) 0.36711(14) 0.61435(12) 0.0320(8) Uani 1 1 d .
C28 C 0.60472(14) 0.35276(15) 0.65353(12) 0.0321(8) Uani 1 1 d .
H28 H 0.5995 0.3724 0.6785 0.039 Uiso 1 1 calc R
C29 C 0.55178(15) 0.41546(15) 0.61293(14) 0.0365(9) Uani 1 1 d .
C30 C 0.62760(17) 0.26248(16) 0.53810(13) 0.0394(9) Uani 1 1 d .
C31 C 0.6415(2) 0.21163(17) 0.53914(14) 0.0549(13) Uani 1 1 d .
H31 H 0.6461 0.1950 0.5658 0.066 Uiso 1 1 calc R
C32 C 0.6485(4) 0.1862(2) 0.5000 0.060(2) Uani 1 2 d S
H32 H 0.6577 0.1521 0.5000 0.072 Uiso 1 2 calc SR
C33 C 0.56829(14) 0.40715(14) 0.81682(15) 0.0372(9) Uani 1 1 d .
H33 H 0.5837 0.4285 0.7964 0.045 Uiso 1 1 calc R
C34 C 0.69094(19) 0.41841(18) 0.73365(19) 0.0539(12) Uani 1 1 d .
H34 H 0.7099 0.3927 0.7207 0.065 Uiso 1 1 calc R
C35 C 0.6553(3) 0.5026(3) 0.7303(3) 0.103(3) Uani 1 1 d .
H35A H 0.6405 0.5223 0.7070 0.154 Uiso 1 1 calc R
H35B H 0.6769 0.5240 0.7478 0.154 Uiso 1 1 calc R
H35C H 0.6288 0.4888 0.7483 0.154 Uiso 1 1 calc R
C36 C 0.7051(4) 0.4680(4) 0.6678(3) 0.129(4) Uani 1 1 d .
H36A H 0.7280 0.4964 0.6674 0.193 Uiso 1 1 calc R
H36B H 0.6776 0.4742 0.6478 0.193 Uiso 1 1 calc R
H36C H 0.7229 0.4378 0.6590 0.193 Uiso 1 1 calc R

loop_
_atom_site_aniso_label
_atom_site_aniso_U_11
_atom_site_aniso_U_22
_atom_site_aniso_U_33
_atom_site_aniso_U_23
_atom_site_aniso_U_13
_atom_site_aniso_U_12
Mn1 0.0411(5) 0.0417(5) 0.0322(5) 0.000 0.000 -0.0019(4)
Mn2 0.0324(5) 0.0515(5) 0.0371(5) 0.000 0.000 -0.0004(4)
Mn3 0.0230(3) 0.0235(3) 0.0230(3) 0.00059(19) 0.00172(19) 0.00700(19)
Mn4 0.0222(4) 0.0235(4) 0.0162(4) 0.0025(3) 0.0041(2) 0.0084(3)
Mn5 0.0242(3) 0.0242(3) 0.0342(6) 0.000 0.000 0.000
Mn6 0.0269(3) 0.0269(3) 0.0282(6) 0.000 0.000 0.000
Mn7 0.0163(3) 0.0163(3) 0.0514(7) 0.000 0.000 0.000
N1 0.0262(17) 0.063(2) 0.051(2) -0.0064(18) 0.0016(15) -0.0006(16)
N2 0.060(3) 0.034(2) 0.020(2) 0.000 0.000 0.020(2)
N3 0.076(3) 0.057(3) 0.064(3) 0.025(2) 0.006(2) 0.000(2)
Cl2 0.0698(10) 0.0698(10) 0.0276(10) 0.000 0.000 0.000
Cl1 0.0558(15) 0.184(4) 0.204(4) 0.000 0.000 0.0188(19)
O1 0.091(3) 0.081(3) 0.043(2) -0.0310(19) 0.0104(19) -0.014(2)
O2 0.083(3) 0.090(3) 0.075(3) -0.038(2) 0.036(2) 0.004(2)
O3 0.0238(13) 0.0586(18) 0.0398(16) -0.0171(13) 0.0038(11) -0.0097(12)
O4 0.0335(14) 0.0474(17) 0.0494(17) -0.0241(14) 0.0053(13) 0.0012(12)
O5 0.064(2) 0.077(2) 0.050(2) -0.0155(18) -0.0179(17) -0.0122(18)
O6 0.066(2) 0.066(2) 0.0454(19) -0.0252(16) 0.0018(16) -0.0072(18)
O7 0.0340(14) 0.0339(14) 0.0366(15) -0.0112(11) -0.0069(11) 0.0103(11)
O8 0.0260(14) 0.069(2) 0.0406(17) -0.0129(14) 0.0012(12) -0.0012(13)
O9 0.0464(17) 0.0590(19) 0.0253(14) 0.0055(12) -0.0042(12) 0.0238(14)
O10 0.0466(16) 0.0600(18) 0.0191(13) 0.0000(12) -0.0056(11) 0.0177(14)
O11 0.0565(19) 0.0394(16) 0.0510(19) -0.0134(14) -0.0049(15) 0.0211(14)
O12 0.0580(19) 0.0358(15) 0.0492(18) 0.0028(13) -0.0154(15) 0.0205(14)
O13 0.0330(14) 0.0276(13) 0.0576(18) 0.0026(12) 0.0119(13) 0.0126(11)
O14 0.0277(13) 0.0246(13) 0.070(2) 0.0037(13) 0.0161(13) 0.0073(10)
O15 0.061(2) 0.0355(16) 0.063(2) 0.0152(15) 0.0165(17) 0.0097(14)
O1W 0.041(4) 0.155(8) 0.170(9) 0.000 0.000 -0.001(5)
O2W 0.069(3) 0.069(3) 0.056(4) 0.000 0.000 0.000
O3W 0.133(8) 0.133(8) 0.037(6) 0.000 0.000 0.000
C1 0.060(3) 0.052(3) 0.051(3) -0.018(2) 0.020(2) -0.001(2)
C2 0.045(2) 0.050(2) 0.041(2) -0.0146(19) 0.0102(19) -0.0037(19)
C3 0.032(2) 0.049(2) 0.037(2) -0.0143(18) 0.0034(16) -0.0062(17)
C4 0.0274(18) 0.043(2) 0.037(2) -0.0136(17) 0.0065(15) -0.0047(16)
C5 0.0293(19) 0.051(2) 0.039(2) -0.0178(19) 0.0056(17) -0.0043(17)
C6 0.034(2) 0.060(3) 0.050(3) -0.009(2) 0.0046(19) 0.0017(19)
C7 0.032(2) 0.074(3) 0.045(3) -0.015(2) 0.0110(18) 0.008(2)
C8 0.0287(18) 0.0346(19) 0.0307(19) -0.0082(15) 0.0054(15) -0.0017(14)
C9 0.033(2) 0.096(4) 0.047(3) -0.011(3) 0.004(2) 0.001(2)
C10 0.033(3) 0.228(10) 0.064(4) -0.053(5) 0.000(3) 0.016(4)
C11 0.046(3) 0.278(13) 0.070(5) -0.080(6) 0.002(3) -0.001(5)
C12 0.036(3) 0.202(9) 0.078(5) -0.054(5) -0.009(3) 0.015(4)
C13 0.026(2) 0.088(4) 0.050(3) -0.013(3) 0.0002(19) 0.008(2)
C14 0.0290(19) 0.049(2) 0.042(2) -0.0032(18) 0.0017(17) 0.0035(17)
C15 0.0285(18) 0.043(2) 0.036(2) -0.0052(17) 0.0009(16) 0.0073(15)
C16 0.0281(18) 0.0304(18) 0.035(2) -0.0020(15) -0.0014(15) 0.0042(14)
C17 0.0307(19) 0.036(2) 0.036(2) -0.0009(16) -0.0026(15) 0.0065(15)
C18 0.0343(19) 0.041(2) 0.0303(19) 0.0019(16) -0.0052(15) -0.0031(16)
C19 0.0280(19) 0.054(3) 0.045(2) -0.0028(19) -0.0057(17) -0.0042(17)
C20 0.060(3) 0.037(2) 0.039(2) 0.0000(18) -0.009(2) -0.0067(19)
C21 0.0285(18) 0.0269(17) 0.038(2) -0.0013(15) -0.0035(15) 0.0053(14)
C22 0.040(2) 0.0310(19) 0.0231(18) 0.0001(14) -0.0038(15) 0.0091(15)
C23 0.0367(19) 0.0360(19) 0.0218(17) 0.0028(14) -0.0021(14) 0.0104(16)
C24 0.051(2) 0.037(2) 0.0237(19) 0.0023(15) 0.0005(16) 0.0202(18)
C25 0.052(2) 0.035(2) 0.0204(18) 0.0018(15) -0.0005(16) 0.0184(17)
C26 0.052(2) 0.037(2) 0.0214(18) 0.0064(15) -0.0049(16) 0.0148(18)
C27 0.038(2) 0.0315(18) 0.0268(18) 0.0009(14) -0.0011(15) 0.0147(15)
C28 0.0351(19) 0.038(2) 0.0227(17) -0.0052(15) -0.0013(14) 0.0116(16)
C29 0.035(2) 0.0294(19) 0.045(2) 0.0037(17) -0.0009(17) 0.0101(15)
C30 0.056(2) 0.038(2) 0.0243(19) -0.0004(16) -0.0023(17) 0.0160(18)
C31 0.107(4) 0.035(2) 0.023(2) 0.0024(16) -0.003(2) 0.020(2)
C32 0.115(6) 0.034(3) 0.030(3) 0.000 0.000 0.022(4)
C33 0.0264(18) 0.0286(19) 0.057(3) 0.0039(17) 0.0109(17) 0.0045(14)
C34 0.051(3) 0.042(2) 0.068(3) 0.011(2) 0.011(2) 0.001(2)
C35 0.133(7) 0.058(4) 0.117(7) 0.034(4) 0.036(5) 0.030(4)
C36 0.176(10) 0.118(7) 0.092(6) 0.049(5) 0.053(6) -0.001(6)

loop_
_atom_type_symbol
_atom_type_description
_atom_type_scat_dispersion_real
_atom_type_scat_dispersion_imag
_atom_type_scat_source
C C 0.0033 0.0016 'International Tables Vol C Tables 4.2.6.8 and 6.1.1.4'
H H 0.0000 0.0000 'International Tables Vol C Tables 4.2.6.8 and 6.1.1.4'
N N 0.0061 0.0033 'International Tables Vol C Tables 4.2.6.8 and 6.1.1.4'
O O 0.0106 0.0060 'International Tables Vol C Tables 4.2.6.8 and 6.1.1.4'
Mn Mn 0.3368 0.7283 'International Tables Vol C Tables 4.2.6.8 and 6.1.1.4'
Cl Cl 0.1484 0.1585 'International Tables Vol C Tables 4.2.6.8 and 6.1.1.4'

loop_
_geom_angle_atom_site_label_1
_geom_angle_atom_site_label_2
_geom_angle_atom_site_label_3
_geom_angle
_geom_angle_site_symmetry_1
_geom_angle_site_symmetry_3
O1 Mn1 O1 90.2(2) . 10_557
O1 Mn1 O6 84.39(17) . 2_765
O1 Mn1 O6 151.33(17) 10_557 2_765
O1 Mn1 O6 151.33(17) . 9_767
O1 Mn1 O6 84.39(17) 10_557 9_767
O6 Mn1 O6 87.0(2) 2_765 9_767
O1 Mn1 Cl1 106.26(15) . .
O1 Mn1 Cl1 106.26(15) 10_557 .
O6 Mn1 Cl1 102.28(13) 2_765 .
O6 Mn1 Cl1 102.28(13) 9_767 .
O1 Mn1 Mn2 72.11(12) . .
O1 Mn1 Mn2 72.11(12) 10_557 .
O6 Mn1 Mn2 79.45(10) 2_765 .
O6 Mn1 Mn2 79.45(10) 9_767 .
Cl1 Mn1 Mn2 177.57(12) . .
O1W Mn2 O2 95.71(13) . .
O1W Mn2 O2 95.71(13) . 10_557
O2 Mn2 O2 88.4(3) . 10_557
O1W Mn2 O5 108.53(11) . 9_767
O2 Mn2 O5 155.52(18) . 9_767
O2 Mn2 O5 85.92(18) 10_557 9_767
O1W Mn2 O5 108.53(11) . 2_765
O2 Mn2 O5 85.92(18) . 2_765
O2 Mn2 O5 155.52(18) 10_557 2_765
O5 Mn2 O5 89.5(2) 9_767 2_765
O1W Mn2 Mn1 175.40(5) . .
O2 Mn2 Mn1 81.02(13) . .
O2 Mn2 Mn1 81.02(13) 10_557 .
O5 Mn2 Mn1 74.58(11) 9_767 .
O5 Mn2 Mn1 74.58(11) 2_765 .
O10 Mn3 O13 104.42(12) . .
O10 Mn3 O3 97.41(12) . 3_645
O13 Mn3 O3 89.55(11) . 3_645
O10 Mn3 O8 150.75(11) . .
O13 Mn3 O8 102.62(12) . .
O3 Mn3 O8 93.74(13) 3_645 .
O10 Mn3 O15 86.36(13) . .
O13 Mn3 O15 86.72(11) . .
O3 Mn3 O15 175.26(12) 3_645 .
O8 Mn3 O15 84.24(14) . .
O10 Mn3 O7 94.43(10) . .
O13 Mn3 O7 157.03(11) . .
O3 Mn3 O7 101.07(11) 3_645 .
O8 Mn3 O7 56.81(10) . .
O15 Mn3 O7 81.43(11) . .
O4 Mn4 O4 180.00(17) 15_566 3_645
O4 Mn4 O9 90.85(13) 15_566 13_656
O4 Mn4 O9 89.15(13) 3_645 13_656
O4 Mn4 O9 89.15(13) 15_566 .
O4 Mn4 O9 90.85(13) 3_645 .
O9 Mn4 O9 180.000(1) 13_656 .
O4 Mn4 O7 86.42(11) 15_566 .
O4 Mn4 O7 93.58(11) 3_645 .
O9 Mn4 O7 85.47(11) 13_656 .
O9 Mn4 O7 94.53(11) . .
O4 Mn4 O7 93.58(11) 15_566 13_656
O4 Mn4 O7 86.42(11) 3_645 13_656
O9 Mn4 O7 94.53(11) 13_656 13_656
O9 Mn4 O7 85.47(11) . 13_656
O7 Mn4 O7 180.000(1) . 13_656
O11 Mn5 O11 85.77(5) 2_665 3_655
O11 Mn5 O11 85.77(5) 2_665 4_565
O11 Mn5 O11 148.5(2) 3_655 4_565
O11 Mn5 O11 148.5(2) 2_665 .
O11 Mn5 O11 85.77(5) 3_655 .
O11 Mn5 O11 85.77(5) 4_565 .
O11 Mn5 Cl2 105.76(10) 2_665 .
O11 Mn5 Cl2 105.76(10) 3_655 .
O11 Mn5 Cl2 105.76(10) 4_565 .
O11 Mn5 Cl2 105.76(10) . .
O11 Mn5 Mn6 74.24(10) 2_665 .
O11 Mn5 Mn6 74.24(10) 3_655 .
O11 Mn5 Mn6 74.24(10) 4_565 .
O11 Mn5 Mn6 74.24(10) . .
Cl2 Mn5 Mn6 180.0 . .
O3W Mn6 O12 102.02(9) . 2_665
O3W Mn6 O12 102.02(9) . 3_655
O12 Mn6 O12 87.51(4) 2_665 3_655
O3W Mn6 O12 102.02(9) . .
O12 Mn6 O12 155.95(19) 2_665 .
O12 Mn6 O12 87.51(4) 3_655 .
O3W Mn6 O12 102.02(9) . 4_565
O12 Mn6 O12 87.51(4) 2_665 4_565
O12 Mn6 O12 155.95(19) 3_655 4_565
O12 Mn6 O12 87.51(4) . 4_565
O3W Mn6 Mn5 180.0 . .
O12 Mn6 Mn5 77.98(9) 2_665 .
O12 Mn6 Mn5 77.98(9) 3_655 .
O12 Mn6 Mn5 77.98(9) . .
O12 Mn6 Mn5 77.98(9) 4_565 .
O14 Mn7 O14 89.973(5) 3_655 2_665
O14 Mn7 O14 177.50(19) 3_655 4_565
O14 Mn7 O14 89.973(5) 2_665 4_565
O14 Mn7 O14 89.973(5) 3_655 .
O14 Mn7 O14 177.50(19) 2_665 .
O14 Mn7 O14 89.973(5) 4_565 .
O14 Mn7 O2W 88.75(9) 3_655 .
O14 Mn7 O2W 88.75(9) 2_665 .
O14 Mn7 O2W 88.75(9) 4_565 .
O14 Mn7 O2W 88.75(9) . .
O14 Mn7 Cl2 91.25(9) 3_655 .
O14 Mn7 Cl2 91.25(9) 2_665 .
O14 Mn7 Cl2 91.25(9) 4_565 .
O14 Mn7 Cl2 91.25(9) . .
O2W Mn7 Cl2 180.000(1) . .
C9 N1 C13 120.0(4) . .
C30 N2 C30 118.9(5) 10_556 .
C34 N3 C36 122.1(6) . .
C34 N3 C35 120.0(5) . .
C36 N3 C35 117.7(6) . .
Mn5 Cl2 Mn7 180.0 . .
C1 O1 Mn1 138.0(4) . .
C1 O2 Mn2 123.1(4) . .
C8 O3 Mn3 120.0(2) . 4_665
C8 O4 Mn4 147.2(3) . 4_665
C20 O5 Mn2 133.4(4) . 9_767
C20 O6 Mn1 127.1(3) . 9_767
C21 O7 Mn4 144.3(2) . .
C21 O7 Mn3 87.0(2) . .
Mn4 O7 Mn3 102.10(11) . .
C21 O8 Mn3 94.8(2) . .
C22 O9 Mn4 129.7(2) . .
C22 O10 Mn3 138.1(3) . .
C29 O11 Mn5 131.8(3) . .
C29 O12 Mn6 124.9(3) . .
C33 O13 Mn3 130.4(3) . .
C33 O14 Mn7 126.5(3) . .
C34 O15 Mn3 124.8(3) . .
Mn2 O1W Mn2 180.0 . 9_767
Mn7 O2W H2W 109.5 . .
Mn6 O3W Mn6 180.0 9_666 .
O1 C1 O2 124.6(5) . .
O1 C1 C2 117.8(4) . .
O2 C1 C2 117.5(5) . .
C3 C2 C7 119.7(4) . .
C3 C2 C1 118.8(4) . .
C7 C2 C1 121.5(4) . .
C2 C3 C4 119.8(4) . .
C2 C3 H3 120.1 . .
C4 C3 H3 120.1 . .
C5 C4 C3 120.1(4) . .
C5 C4 C8 119.8(3) . .
C3 C4 C8 120.1(3) . .
C6 C5 C4 121.5(4) . .
C6 C5 H5 119.3 . .
C4 C5 H5 119.3 . .
C5 C6 C7 117.7(4) . .
C5 C6 C9 120.9(4) . .
C7 C6 C9 121.4(4) . .
C2 C7 C6 121.1(4) . .
C2 C7 H7 119.4 . .
C6 C7 H7 119.4 . .
O3 C8 O4 125.0(3) . .
O3 C8 C4 119.9(3) . .
O4 C8 C4 115.1(3) . .
N1 C9 C10 120.9(5) . .
N1 C9 C6 117.7(4) . .
C10 C9 C6 121.4(4) . .
C11 C10 C9 119.3(5) . .
C11 C10 H10 120.4 . .
C9 C10 H10 120.4 . .
C10 C11 C12 119.6(6) . .
C10 C11 H11 120.2 . .
C12 C11 H11 120.2 . .
C13 C12 C11 118.8(6) . .
C13 C12 H12 120.6 . .
C11 C12 H12 120.6 . .
N1 C13 C12 121.2(4) . .
N1 C13 C14 117.1(4) . .
C12 C13 C14 121.7(4) . .
C15 C14 C19 119.1(4) . .
C15 C14 C13 121.0(4) . .
C19 C14 C13 119.8(4) . .
C14 C15 C16 120.7(4) . .
C14 C15 H15 119.6 . .
C16 C15 H15 119.6 . .
C17 C16 C15 119.0(4) . .
C17 C16 C21 119.5(3) . .
C15 C16 C21 121.5(3) . .
C16 C17 C18 121.1(4) . .
C16 C17 H17 119.5 . .
C18 C17 H17 119.5 . .
C19 C18 C17 119.5(4) . .
C19 C18 C20 120.8(4) . .
C17 C18 C20 119.7(4) . .
C18 C19 C14 120.6(4) . .
C18 C19 H19 119.7 . .
C14 C19 H19 119.7 . .
O6 C20 O5 124.7(4) . .
O6 C20 C18 116.5(4) . .
O5 C20 C18 118.7(4) . .
O7 C21 O8 121.1(3) . .
O7 C21 C16 120.9(3) . .
O8 C21 C16 118.0(3) . .
O9 C22 O10 125.9(3) . .
O9 C22 C23 117.8(3) . .
O10 C22 C23 116.3(3) . .
C28 C23 C24 119.6(3) . .
C28 C23 C22 118.7(3) . .
C24 C23 C22 121.6(3) . .
C25 C24 C23 120.2(3) . .
C25 C24 H24 119.9 . .
C23 C24 H24 119.9 . .
C26 C25 C24 119.3(3) . .
C26 C25 C30 119.3(3) . .
C24 C25 C30 121.3(3) . .
C25 C26 C27 120.4(3) . .
C25 C26 H26 119.8 . .
C27 C26 H26 119.8 . .
C28 C27 C26 119.6(3) . .
C28 C27 C29 118.8(3) . .
C26 C27 C29 121.6(3) . .
C27 C28 C23 120.8(3) . .
C27 C28 H28 119.6 . .
C23 C28 H28 119.6 . .
O12 C29 O11 125.6(4) . .
O12 C29 C27 117.7(4) . .
O11 C29 C27 116.7(4) . .
N2 C30 C31 121.9(4) . .
N2 C30 C25 115.5(3) . .
C31 C30 C25 122.7(3) . .
C32 C31 C30 118.9(4) . .
C32 C31 H31 120.6 . .
C30 C31 H31 120.6 . .
C31 C32 C31 119.6(6) 10_556 .
C31 C32 H32 120.2 10_556 .
C31 C32 H32 120.2 . .
O13 C33 O14 124.6(4) . .
O13 C33 H33 117.7 . .
O14 C33 H33 117.7 . .
O15 C34 N3 124.3(5) . .
O15 C34 H34 117.9 . .
N3 C34 H34 117.9 . .
N3 C35 H35A 109.5 . .
N3 C35 H35B 109.5 . .
H35A C35 H35B 109.5 . .
N3 C35 H35C 109.5 . .
H35A C35 H35C 109.5 . .
H35B C35 H35C 109.5 . .
N3 C36 H36A 109.5 . .
N3 C36 H36B 109.5 . .
H36A C36 H36B 109.5 . .
N3 C36 H36C 109.5 . .
H36A C36 H36C 109.5 . .
H36B C36 H36C 109.5 . .

loop_
_geom_bond_atom_site_label_1
_geom_bond_atom_site_label_2
_geom_bond_distance
_geom_bond_site_symmetry_2
Mn1 O1 2.136(4) .
Mn1 O1 2.136(4) 10_557
Mn1 O6 2.146(3) 2_765
Mn1 O6 2.146(3) 9_767
Mn1 Cl1 2.376(3) .
Mn1 Mn2 3.1896(16) .
Mn2 O1W 1.9462(11) .
Mn2 O2 2.157(4) .
Mn2 O2 2.157(4) 10_557
Mn2 O5 2.164(3) 9_767
Mn2 O5 2.164(3) 2_765
Mn3 O10 2.096(3) .
Mn3 O13 2.130(3) .
Mn3 O3 2.146(3) 3_645
Mn3 O8 2.216(3) .
Mn3 O15 2.255(3) .
Mn3 O7 2.388(3) .
Mn4 O4 2.118(3) 15_566
Mn4 O4 2.118(3) 3_645
Mn4 O9 2.138(3) 13_656
Mn4 O9 2.138(3) .
Mn4 O7 2.239(3) .
Mn4 O7 2.239(3) 13_656
Mn5 O11 2.106(3) 2_665
Mn5 O11 2.106(3) 3_655
Mn5 O11 2.106(3) 4_565
Mn5 O11 2.106(3) .
Mn5 Cl2 2.417(3) .
Mn5 Mn6 3.1724(18) .
Mn6 O3W 1.9120(12) .
Mn6 O12 2.133(3) 2_665
Mn6 O12 2.133(3) 3_655
Mn6 O12 2.133(3) .
Mn6 O12 2.133(3) 4_565
Mn7 O14 2.166(3) 3_655
Mn7 O14 2.166(3) 2_665
Mn7 O14 2.166(3) 4_565
Mn7 O14 2.166(3) .
Mn7 O2W 2.224(8) .
Mn7 Cl2 2.692(3) .
N1 C9 1.330(6) .
N1 C13 1.356(6) .
N2 C30 1.348(4) 10_556
N2 C30 1.348(4) .
N3 C34 1.322(6) .
N3 C36 1.446(9) .
N3 C35 1.458(9) .
O1 C1 1.235(7) .
O2 C1 1.253(6) .
O3 C8 1.251(5) .
O3 Mn3 2.146(3) 4_665
O4 C8 1.261(5) .
O4 Mn4 2.118(3) 4_665
O5 C20 1.255(6) .
O5 Mn2 2.164(3) 9_767
O6 C20 1.254(6) .
O6 Mn1 2.146(3) 9_767
O7 C21 1.258(5) .
O8 C21 1.263(5) .
O9 C22 1.249(5) .
O10 C22 1.262(5) .
O11 C29 1.250(5) .
O12 C29 1.247(5) .
O13 C33 1.243(5) .
O14 C33 1.253(5) .
O15 C34 1.224(6) .
O1W Mn2 1.9462(11) 9_767
O2W H2W 0.8500 .
O3W Mn6 1.9120(12) 9_666
C1 C2 1.516(6) .
C2 C3 1.379(6) .
C2 C7 1.406(7) .
C3 C4 1.397(6) .
C3 H3 0.9300 .
C4 C5 1.392(6) .
C4 C8 1.507(5) .
C5 C6 1.389(6) .
C5 H5 0.9300 .
C6 C7 1.409(7) .
C6 C9 1.506(7) .
C7 H7 0.9300 .
C9 C10 1.398(8) .
C10 C11 1.369(9) .
C10 H10 0.9300 .
C11 C12 1.384(9) .
C11 H11 0.9300 .
C12 C13 1.382(8) .
C12 H12 0.9300 .
C13 C14 1.507(6) .
C14 C15 1.387(6) .
C14 C19 1.408(6) .
C15 C16 1.400(5) .
C15 H15 0.9300 .
C16 C17 1.390(6) .
C16 C21 1.505(5) .
C17 C18 1.392(5) .
C17 H17 0.9300 .
C18 C19 1.382(6) .
C18 C20 1.515(6) .
C19 H19 0.9300 .
C22 C23 1.504(5) .
C23 C28 1.387(5) .
C23 C24 1.400(5) .
C24 C25 1.397(5) .
C24 H24 0.9300 .
C25 C26 1.393(5) .
C25 C30 1.499(5) .
C26 C27 1.402(5) .
C26 H26 0.9300 .
C27 C28 1.380(5) .
C27 C29 1.511(5) .
C28 H28 0.9300 .
C30 C31 1.388(6) .
C31 C32 1.380(5) .
C31 H31 0.9300 .
C32 C31 1.380(5) 10_556
C32 H32 0.9300 .
C33 H33 0.9300 .
C34 H34 0.9300 .
C35 H35A 0.9600 .
C35 H35B 0.9600 .
C35 H35C 0.9600 .
C36 H36A 0.9600 .
C36 H36B 0.9600 .
C36 H36C 0.9600 .

loop_
_platon_squeeze_void_nr
_platon_squeeze_void_average_x
_platon_squeeze_void_average_y
_platon_squeeze_void_average_z
_platon_squeeze_void_volume
_platon_squeeze_void_count_electrons
_platon_squeeze_void_content
1 0.378 -0.338 -0.025 8222 2013 ' '
